data_1528675
loop_
_publ_author_name
'Larregola, S.A.'
'Alonso, J.A.'
'Pedregosa, J.C.'
'Pinacca, R.M.'
'Viola, M.C.'

_publ_section_title
;
 Order-disorder in In(3+) perovskites: the example of A (In2/3 B"(1/3)) O3
 (A = Ba, Sr; B" = W, U)
;
_journal_name_full 'Journal of Solid State Chemistry'
_journal_page_first 2808
_journal_page_last 2813
_journal_volume 181
_journal_year 2008
_chemical_formula_sum 'In1.34 O6 Sr2 W0.66'
_chemical_name_systematic 'Sr2 (In0.97 W0.03) (In0.37 W0.63) O6'
_space_group_IT_number 14
_symmetry_space_group_name_Hall '-P 2yn'
_symmetry_space_group_name_H-M 'P 1 21/n 1'
_cell_angle_alpha 90
_cell_angle_beta 90
_cell_angle_gamma 90
_cell_formula_units_Z 2
_cell_length_a 5.7548
_cell_length_b 5.7706
_cell_length_c 8.1432
_cell_volume 270.425
_citation_journal_id_ASTM JSSCBI
_cod_data_source_file Larregola_JSSCBI_2008_1618.cif
_cod_data_source_block In1.34O6Sr2W0.66
_cod_original_cell_volume 270.4247
_cod_original_sg_symbol_Hall '-P 2ybc (x-z,y,z)'
_cod_database_code 1528675

loop_
_symmetry_equiv_pos_as_xyz
x,y,z
-x+1/2,y+1/2,-z+1/2
-x,-y,-z
x-1/2,-y-1/2,z-1/2

loop_
_atom_site_label
_atom_site_type_symbol
_atom_site_fract_x
_atom_site_fract_y
_atom_site_fract_z
_atom_site_occupancy
_atom_site_U_iso_or_equiv
O2 O-2 0.28 0.702 0.967 1 0.0
W2 W+6 0 0.5 0 0.63 0.0
In1 In+3 0.5 0 0 0.97 0.0
O1 O-2 0.207 0.229 0.963 1 0.0
O3 O-2 0.433 0.984 0.259 1 0.0
In2 In+3 0 0.5 0 0.37 0.0
W1 W+6 0.5 0 0 0.03 0.0
Sr1 Sr+2 0.507 0.526 0.248 1 0.0
